data_7131651
loop_
_publ_author_name
'Leduskrasts, Kaspars'
'Kinens, Artis'
'Suna, Edgars'

_publ_section_title
;
 The emission efficiency of cationic solid state luminophores is directly
 proportional to the intermolecular charge transfer intensity.
;
_journal_issue 45
_journal_name_full 'Chemical communications (Cambridge, England)'
_journal_page_first 6905
_journal_page_last 6908
_journal_paper_doi 10.1039/d3cc01674a
_journal_volume 59
_journal_year 2023
_chemical_formula_moiety '2(Cl), 2(C32 H35 N2)'
_chemical_formula_sum 'C64 H70 Cl2 N4'
_chemical_formula_weight 966.14
_space_group_crystal_system monoclinic
_space_group_IT_number 14
_space_group_name_Hall '-P 2yn'
_space_group_name_H-M_alt 'P 1 21/n 1'
_atom_sites_solution_hydrogens geom
_atom_sites_solution_primary iterative
_audit_creation_date 2023-02-10
_audit_creation_method
;
Olex2 1.2-ac4
(compiled 2018.05.17 svn.r3504 for Rigaku Oxford Diffraction, GUI svn.r5492)
;
_audit_update_record
;
2023-03-08 deposited with the CCDC.	2023-05-11 downloaded from the CCDC.
;
_cell_angle_alpha 90
_cell_angle_beta 90.17(1)
_cell_angle_gamma 90
_cell_formula_units_Z 4
_cell_length_a 10.2702(7)
_cell_length_b 12.6758(9)
_cell_length_c 41.470(3)
_cell_measurement_reflns_used 5018
_cell_measurement_temperature 150.0(2)
_cell_measurement_theta_max 70.0
_cell_measurement_theta_min 0.9
_cell_volume 5398.7(7)
_computing_molecular_graphics 'Olex2 (Dolomanov et al., 2009)'
_computing_publication_material 'Olex2 (Dolomanov et al., 2009)'
_computing_structure_refinement 'ShelXL (Sheldrick, 2015)'
_computing_structure_solution
;
Superflip (Palatinus & Chapuis, 2007;Palatinus & van der Lee, 2008;
Palatinus et al., 2012)
;
_diffrn_ambient_temperature 150.0(2)
_diffrn_measured_fraction_theta_full 0.97
_diffrn_measured_fraction_theta_max 0.881
_diffrn_measurement_device 'four-circle diffractometer'
_diffrn_measurement_device_type 'Rigaku, XtaLAB Synergy, Dualflex, HyPix'
_diffrn_measurement_method '\w scans'
_diffrn_radiation_monochromator mirror
_diffrn_radiation_probe x-ray
_diffrn_radiation_type CuK\a
_diffrn_radiation_wavelength 1.54184
_diffrn_reflns_av_R_equivalents 0.0989
_diffrn_reflns_av_unetI/netI 0.0531
_diffrn_reflns_Laue_measured_fraction_full 0.97
_diffrn_reflns_Laue_measured_fraction_max 0.881
_diffrn_reflns_limit_h_max 12
_diffrn_reflns_limit_h_min -12
_diffrn_reflns_limit_k_max 16
_diffrn_reflns_limit_k_min 0
_diffrn_reflns_limit_l_max 52
_diffrn_reflns_limit_l_min 0
_diffrn_reflns_number 15044
_diffrn_reflns_point_group_measured_fraction_full 0.97
_diffrn_reflns_point_group_measured_fraction_max 0.881
_diffrn_reflns_theta_full 67.5
_diffrn_reflns_theta_max 81.290
_diffrn_reflns_theta_min 3.646
_diffrn_source 'micro-focus sealed X-ray tube'
_diffrn_source_type 'PhotonJet (Cu) X-ray Source'
_exptl_absorpt_coefficient_mu 1.406
_exptl_absorpt_correction_type none
_exptl_crystal_colour Colourless
_exptl_crystal_density_diffrn 1.189
_exptl_crystal_density_method 'not measured'
_exptl_crystal_description 'Prism '
_exptl_crystal_F_000 2064
_exptl_crystal_size_max 0.22
_exptl_crystal_size_mid 0.12
_exptl_crystal_size_min 0.03
_refine_diff_density_max 1.395
_refine_diff_density_min -0.540
_refine_diff_density_rms 0.106
_refine_ls_extinction_method none
_refine_ls_goodness_of_fit_ref 1.110
_refine_ls_hydrogen_treatment constr
_refine_ls_matrix_type full
_refine_ls_number_parameters 660
_refine_ls_number_reflns 10487
_refine_ls_number_restraints 0
_refine_ls_restrained_S_all 1.110
_refine_ls_R_factor_all 0.1402
_refine_ls_R_factor_gt 0.1243
_refine_ls_shift/su_max 0.008
_refine_ls_shift/su_mean 0.002
_refine_ls_structure_factor_coef Fsqd
_refine_ls_weighting_details 'w=1/[\s^2^(Fo^2^)+(0.1632P)^2^+19.0086P] where P=(Fo^2^+2Fc^2^)/3'
_refine_ls_weighting_scheme calc
_refine_ls_wR_factor_gt 0.3593
_refine_ls_wR_factor_ref 0.3699
_reflns_Friedel_coverage 0.000
_reflns_number_gt 8527
_reflns_number_total 10487
_reflns_threshold_expression 'I > 2\s(I)'
_cod_data_source_file d3cc01674a2.cif
_cod_data_source_block kl1418
_cod_depositor_comments 'Adding full bibliography for 7131650--7131654.cif.'
_cod_database_code 7131651
_shelx_shelxl_version_number 2018/3
_shelx_space_group_comment
;
The symmetry employed for this shelxl refinement is uniquely defined
by the following loop, which should always be used as a source of
symmetry information in preference to the above space-group names.
They are only intended as comments.
;
_shelx_estimated_absorpt_t_max 0.959
_shelx_estimated_absorpt_t_min 0.747
_olex2_refinement_description
;
1. Fixed Uiso
 At 1.2 times of:
  All C(H) groups, All C(H,H) groups
 At 1.5 times of:
  All C(H,H,H) groups
2. Others
 Fixed Sof: Cl1(0.9) Cl1A(0.1) Cl2(0.9) Cl2A(0.1) C74(0.55) H74A(0.55)
 H74B(0.55) H74C(0.55) C75(0.55) H75A(0.55) H75B(0.55) H75C(0.55) C76(0.55)
 H76A(0.55) H76B(0.55) H76C(0.55) C81(0.45) H81A(0.45) H81B(0.45) H81C(0.45)
 C82(0.45) H82A(0.45) H82B(0.45) H82C(0.45) C83(0.45) H83A(0.45) H83B(0.45)
 H83C(0.45)
3.a Secondary CH2 refined with riding coordinates:
 C16(H16A,H16B), C66(H66A,H66B)
3.b Me refined with riding coordinates:
 C74(H74A,H74B,H74C), C75(H75A,H75B,H75C), C76(H76A,H76B,H76C), C81(H81A,H81B,
 H81C), C82(H82A,H82B,H82C), C83(H83A,H83B,H83C)
3.c Aromatic/amide H refined with riding coordinates:
 C1(H1), C2(H2), C4(H4), C5(H5), C7(H7), C8(H8), C12(H12), C13(H13), C14(H14),
 C15(H15), C18(H18), C19(H19), C20(H20), C21(H21), C22(H22), C51(H51), C52(H52),
  C54(H54), C55(H55), C57(H57), C58(H58), C62(H62), C63(H63), C64(H64),
 C65(H65), C68(H68), C69(H69), C70(H70), C71(H71), C72(H72)
3.d Idealised Me refined as rotating group:
 C24(H24A,H24B,H24C), C25(H25A,H25B,H25C), C26(H26A,H26B,H26C), C28(H28A,H28B,
 H28C), C29(H29A,H29B,H29C), C30(H30A,H30B,H30C), C78(H78A,H78B,H78C), C79(H79A,
 H79B,H79C), C80(H80A,H80B,H80C)
;
_olex2_submission_special_instructions 'No special instructions were received'

loop_
_space_group_symop_operation_xyz
'x, y, z'
'-x+1/2, y+1/2, -z+1/2'
'-x, -y, -z'
'x-1/2, -y-1/2, z-1/2'

loop_
_atom_site_label
_atom_site_type_symbol
_atom_site_fract_x
_atom_site_fract_y
_atom_site_fract_z
_atom_site_U_iso_or_equiv
_atom_site_adp_type
_atom_site_occupancy
_atom_site_site_symmetry_order
_atom_site_calc_flag
_atom_site_refinement_flags_posn
_atom_site_refinement_flags_adp
_atom_site_refinement_flags_occupancy
_atom_site_disorder_assembly
_atom_site_disorder_group
Cl1 Cl 1.01541(15) 0.35513(16) 0.77089(3) 0.0436(4) Uani 0.9 1 d . . P . .
Cl1A Cl 0.9832(15) -0.3354(16) 0.7282(4) 0.049(4) Uiso 0.1 1 d . . P . .
Cl2 Cl 0.99206(16) -0.27911(15) 0.72681(4) 0.0459(4) Uani 0.9 1 d . . P . .
Cl2A Cl 1.0129(19) 0.302(2) 0.7717(5) 0.063(5) Uiso 0.1 1 d . . P . .
C1 C 0.5850(5) 0.2516(4) 0.59041(12) 0.0383(11) Uani 1 1 d . . . . .
H1 H 0.586625 0.184160 0.600367 0.046 Uiso 1 1 calc R . . . .
C2 C 0.6652(5) 0.2749(5) 0.56418(12) 0.0399(11) Uani 1 1 d . . . . .
H2 H 0.721721 0.221936 0.556069 0.048 Uiso 1 1 calc R . . . .
C3 C 0.6642(5) 0.3757(5) 0.54940(12) 0.0413(12) Uani 1 1 d . . . . .
C4 C 0.5784(5) 0.4511(5) 0.56021(13) 0.0406(12) Uani 1 1 d . . . . .
H4 H 0.575245 0.517973 0.549918 0.049 Uiso 1 1 calc R . . . .
C4A C 0.4951(5) 0.4301(4) 0.58633(12) 0.0383(11) Uani 1 1 d . . . . .
C4B C 0.3939(5) 0.4892(4) 0.60237(12) 0.0375(11) Uani 1 1 d . . . . .
C5 C 0.3350(5) 0.5876(5) 0.59649(15) 0.0458(13) Uani 1 1 d . . . . .
H5 H 0.368516 0.632624 0.580180 0.055 Uiso 1 1 calc R . . . .
C6 C 0.2266(5) 0.6196(4) 0.61472(16) 0.0461(13) Uani 1 1 d . . . . .
C7 C 0.1828(5) 0.5531(5) 0.63948(14) 0.0441(12) Uani 1 1 d . . . . .
H7 H 0.111594 0.575498 0.652327 0.053 Uiso 1 1 calc R . . . .
C8 C 0.2394(5) 0.4560(4) 0.64596(13) 0.0395(11) Uani 1 1 d . . . . .
H8 H 0.207582 0.412261 0.662792 0.047 Uiso 1 1 calc R . . . .
C8A C 0.3442(5) 0.4247(4) 0.62703(12) 0.0386(11) Uani 1 1 d . . . . .
N9 N 0.4151(4) 0.3290(4) 0.62746(10) 0.0387(10) Uani 1 1 d . . . . .
C9A C 0.5029(5) 0.3311(4) 0.60136(11) 0.0351(10) Uani 1 1 d . . . . .
C10 C 0.3849(5) 0.2400(4) 0.64624(12) 0.0355(10) Uani 1 1 d . . . . .
C11 C 0.4281(5) 0.2310(4) 0.67820(12) 0.0381(11) Uani 1 1 d . . . . .
C12 C 0.4002(5) 0.1388(5) 0.69535(13) 0.0444(12) Uani 1 1 d . . . . .
H12 H 0.428289 0.132398 0.717105 0.053 Uiso 1 1 calc R . . . .
C13 C 0.3323(6) 0.0569(5) 0.68116(14) 0.0470(13) Uani 1 1 d . . . . .
H13 H 0.315126 -0.005659 0.693024 0.056 Uiso 1 1 calc R . . . .
C14 C 0.2894(5) 0.0662(5) 0.64965(14) 0.0449(12) Uani 1 1 d . . . . .
H14 H 0.241343 0.010554 0.639923 0.054 Uiso 1 1 calc R . . . .
C15 C 0.3165(5) 0.1566(4) 0.63239(13) 0.0398(11) Uani 1 1 d . . . . .
H15 H 0.287994 0.162075 0.610638 0.048 Uiso 1 1 calc R . . . .
C16 C 0.5123(5) 0.3140(5) 0.69320(13) 0.0409(12) Uani 1 1 d . . . . .
H16A H 0.556667 0.282915 0.712180 0.049 Uiso 1 1 calc R . . . .
H16B H 0.580500 0.333866 0.677505 0.049 Uiso 1 1 calc R . . . .
N17 N 0.4441(4) 0.4120(4) 0.70373(10) 0.0392(10) Uani 1 1 d . . . . .
C18 C 0.3383(5) 0.4029(5) 0.72385(13) 0.0437(12) Uani 1 1 d . . . . .
H18 H 0.311449 0.335590 0.731413 0.052 Uiso 1 1 calc R . . . .
C19 C 0.2715(6) 0.4929(6) 0.73292(14) 0.0530(15) Uani 1 1 d . . . . .
H19 H 0.197017 0.487272 0.746325 0.064 Uiso 1 1 calc R . . . .
C20 C 0.3127(6) 0.5907(6) 0.72259(16) 0.0586(17) Uani 1 1 d . . . . .
H20 H 0.266189 0.652318 0.728696 0.070 Uiso 1 1 calc R . . . .
C21 C 0.4226(6) 0.5988(6) 0.70317(16) 0.0548(15) Uani 1 1 d . . . . .
H21 H 0.454291 0.665823 0.696564 0.066 Uiso 1 1 calc R . . . .
C22 C 0.4844(5) 0.5072(5) 0.69375(14) 0.0451(13) Uani 1 1 d . . . . .
H22 H 0.557489 0.511623 0.679819 0.054 Uiso 1 1 calc R . . . .
C23 C 0.7600(5) 0.4022(6) 0.52200(14) 0.0511(15) Uani 1 1 d . . . . .
C24 C 0.6837(7) 0.4419(7) 0.49231(16) 0.069(2) Uani 1 1 d . . . . .
H24A H 0.624455 0.386411 0.484796 0.103 Uiso 1 1 calc GR . . . .
H24B H 0.744768 0.459930 0.475066 0.103 Uiso 1 1 calc GR . . . .
H24C H 0.633199 0.504586 0.498210 0.103 Uiso 1 1 calc GR . . . .
C25 C 0.8502(7) 0.4922(7) 0.5335(2) 0.074(2) Uani 1 1 d . . . . .
H25A H 0.797291 0.551931 0.540748 0.111 Uiso 1 1 calc GR . . . .
H25B H 0.905844 0.514752 0.515583 0.111 Uiso 1 1 calc GR . . . .
H25C H 0.904662 0.467118 0.551318 0.111 Uiso 1 1 calc GR . . . .
C26 C 0.8456(7) 0.3091(6) 0.51195(16) 0.0626(19) Uani 1 1 d . . . . .
H26A H 0.901849 0.288669 0.530021 0.094 Uiso 1 1 calc GR . . . .
H26B H 0.899459 0.329666 0.493525 0.094 Uiso 1 1 calc GR . . . .
H26C H 0.790192 0.249334 0.505856 0.094 Uiso 1 1 calc GR . . . .
C27 C 0.1511(7) 0.7190(6) 0.6063(2) 0.070(2) Uani 1 1 d . . . . .
C28 C 0.2180(8) 0.7890(6) 0.5812(2) 0.072(2) Uani 1 1 d . . . . .
H28A H 0.303492 0.810853 0.589323 0.109 Uiso 1 1 calc GR . . . .
H28B H 0.164327 0.851516 0.577100 0.109 Uiso 1 1 calc GR . . . .
H28C H 0.228811 0.749248 0.561116 0.109 Uiso 1 1 calc GR . . . .
C29 C 0.1282(10) 0.7848(7) 0.6369(3) 0.102(4) Uani 1 1 d . . . . .
H29A H 0.052577 0.756991 0.648496 0.152 Uiso 1 1 calc GR . . . .
H29B H 0.112072 0.858425 0.630910 0.152 Uiso 1 1 calc GR . . . .
H29C H 0.205326 0.780870 0.650825 0.152 Uiso 1 1 calc GR . . . .
C30 C 0.0192(8) 0.6823(9) 0.5914(4) 0.131(6) Uani 1 1 d . . . . .
H30A H 0.036008 0.639825 0.572105 0.196 Uiso 1 1 calc GR . . . .
H30B H -0.032870 0.744220 0.585470 0.196 Uiso 1 1 calc GR . . . .
H30C H -0.028495 0.639907 0.607185 0.196 Uiso 1 1 calc GR . . . .
C51 C 1.0827(5) 0.2926(4) 0.58833(12) 0.0386(11) Uani 1 1 d . . . . .
H51 H 1.090200 0.361540 0.597112 0.046 Uiso 1 1 calc R . . . .
C52 C 1.1588(5) 0.2613(5) 0.56203(12) 0.0411(12) Uani 1 1 d . . . . .
H52 H 1.218645 0.310520 0.553183 0.049 Uiso 1 1 calc R . . . .
C53 C 1.1504(6) 0.1608(5) 0.54823(12) 0.0466(13) Uani 1 1 d . . . . .
C54 C 1.0608(5) 0.0897(5) 0.56152(13) 0.0423(12) Uani 1 1 d . . . . .
H54 H 1.053090 0.020741 0.552722 0.051 Uiso 1 1 calc R . . . .
C54A C 0.9823(5) 0.1193(4) 0.58773(12) 0.0375(11) Uani 1 1 d . . . . .
C54B C 0.8796(5) 0.0672(4) 0.60645(13) 0.0386(11) Uani 1 1 d . . . . .
C55 C 0.8159(5) -0.0305(5) 0.60459(15) 0.0461(13) Uani 1 1 d . . . . .
H55 H 0.841325 -0.080071 0.588617 0.055 Uiso 1 1 calc R . . . .
C56 C 0.7138(5) -0.0564(5) 0.62623(16) 0.0488(14) Uani 1 1 d . . . . .
C57 C 0.6785(5) 0.0198(5) 0.64949(14) 0.0448(12) Uani 1 1 d . . . . .
H57 H 0.610852 0.003633 0.664249 0.054 Uiso 1 1 calc R . . . .
C58 C 0.7380(5) 0.1157(4) 0.65154(13) 0.0379(11) Uani 1 1 d . . . . .
H58 H 0.710648 0.166272 0.667010 0.045 Uiso 1 1 calc R . . . .
C58A C 0.8414(5) 0.1384(4) 0.63014(12) 0.0353(10) Uani 1 1 d . . . . .
N59 N 0.9141(4) 0.2295(3) 0.62801(10) 0.0352(9) Uani 1 1 d . . . . .
C59A C 0.9974(5) 0.2209(4) 0.60103(12) 0.0365(11) Uani 1 1 d . . . . .
C60 C 0.8902(5) 0.3252(4) 0.64553(12) 0.0356(10) Uani 1 1 d . . . . .
C61 C 0.9367(5) 0.3368(4) 0.67695(12) 0.0370(11) Uani 1 1 d . . . . .
C62 C 0.9128(5) 0.4335(4) 0.69235(12) 0.0407(12) Uani 1 1 d . . . . .
H62 H 0.942996 0.443756 0.713798 0.049 Uiso 1 1 calc R . . . .
C63 C 0.8463(5) 0.5141(5) 0.67700(13) 0.0446(13) Uani 1 1 d . . . . .
H63 H 0.832524 0.579450 0.687683 0.054 Uiso 1 1 calc R . . . .
C64 C 0.8005(5) 0.4991(4) 0.64639(13) 0.0412(12) Uani 1 1 d . . . . .
H64 H 0.753392 0.553750 0.635893 0.049 Uiso 1 1 calc R . . . .
C65 C 0.8226(5) 0.4045(5) 0.63056(12) 0.0399(11) Uani 1 1 d . . . . .
H65 H 0.790737 0.394698 0.609242 0.048 Uiso 1 1 calc R . . . .
C66 C 1.0211(5) 0.2548(4) 0.69307(12) 0.0392(11) Uani 1 1 d . . . . .
H66A H 1.086831 0.229833 0.677414 0.047 Uiso 1 1 calc R . . . .
H66B H 1.068287 0.288234 0.711251 0.047 Uiso 1 1 calc R . . . .
N67 N 0.9472(4) 0.1617(4) 0.70554(10) 0.0392(10) Uani 1 1 d . . . . .
C68 C 0.8455(5) 0.1767(5) 0.72616(13) 0.0447(13) Uani 1 1 d . . . . .
H68 H 0.822738 0.246059 0.732718 0.054 Uiso 1 1 calc R . . . .
C69 C 0.7763(6) 0.0922(6) 0.73741(15) 0.0578(17) Uani 1 1 d . . . . .
H69 H 0.704780 0.103561 0.751464 0.069 Uiso 1 1 calc R . . . .
C70 C 0.8092(6) -0.0090(6) 0.72860(16) 0.0588(17) Uani 1 1 d . . . . .
H70 H 0.760642 -0.067833 0.736109 0.071 Uiso 1 1 calc R . . . .
C71 C 0.9166(6) -0.0228(5) 0.70821(18) 0.0580(17) Uani 1 1 d . . . . .
H71 H 0.944507 -0.091572 0.702266 0.070 Uiso 1 1 calc R . . . .
C72 C 0.9805(5) 0.0644(5) 0.69705(15) 0.0482(14) Uani 1 1 d . . . . .
H72 H 1.051400 0.055035 0.682665 0.058 Uiso 1 1 calc R . . . .
C73 C 1.2400(7) 0.1290(6) 0.51978(15) 0.0578(17) Uani 1 1 d . . . . .
C74 C 1.3338(13) 0.2188(13) 0.5092(3) 0.066(4) Uani 0.55 1 d . . P A 1
H74A H 1.378894 0.247041 0.528219 0.099 Uiso 0.55 1 calc R . P A 1
H74B H 1.397863 0.190741 0.494014 0.099 Uiso 0.55 1 calc R . P A 1
H74C H 1.283725 0.275183 0.498829 0.099 Uiso 0.55 1 calc R . P A 1
C75 C 1.1701(14) 0.0831(12) 0.4937(3) 0.077(3) Uani 0.55 1 d . . P A 1
H75A H 1.230855 0.064515 0.476406 0.116 Uiso 0.55 1 calc R . P A 1
H75B H 1.125241 0.019427 0.501131 0.116 Uiso 0.55 1 calc R . P A 1
H75C H 1.105951 0.133788 0.485481 0.116 Uiso 0.55 1 calc R . P A 1
C76 C 1.3403(15) 0.0428(15) 0.5332(4) 0.086(5) Uani 0.55 1 d . . P A 1
H76A H 1.389717 0.072747 0.551259 0.129 Uiso 0.55 1 calc R . P A 1
H76B H 1.292148 -0.019364 0.540574 0.129 Uiso 0.55 1 calc R . P A 1
H76C H 1.400332 0.022362 0.515982 0.129 Uiso 0.55 1 calc R . P A 1
C77 C 0.6459(6) -0.1649(5) 0.62790(17) 0.0553(15) Uani 1 1 d . . . . .
C78 C 0.6697(8) -0.2245(6) 0.59693(19) 0.0663(19) Uani 1 1 d . . . . .
H78A H 0.635114 -0.183804 0.578716 0.099 Uiso 1 1 calc GR . . . .
H78B H 0.625967 -0.293091 0.597898 0.099 Uiso 1 1 calc GR . . . .
H78C H 0.763467 -0.235097 0.594074 0.099 Uiso 1 1 calc GR . . . .
C79 C 0.7027(8) -0.2293(6) 0.6557(2) 0.070(2) Uani 1 1 d . . . . .
H79A H 0.793920 -0.246246 0.651102 0.105 Uiso 1 1 calc GR . . . .
H79B H 0.653036 -0.294814 0.658174 0.105 Uiso 1 1 calc GR . . . .
H79C H 0.697766 -0.188256 0.675688 0.105 Uiso 1 1 calc GR . . . .
C80 C 0.5055(7) -0.1544(6) 0.63471(17) 0.0611(17) Uani 1 1 d . . . . .
H80A H 0.493529 -0.129550 0.656878 0.092 Uiso 1 1 calc GR . . . .
H80B H 0.463013 -0.223136 0.632081 0.092 Uiso 1 1 calc GR . . . .
H80C H 0.466651 -0.103618 0.619683 0.092 Uiso 1 1 calc GR . . . .
C81 C 1.2192(19) 0.0113(16) 0.5098(5) 0.077(5) Uiso 0.45 1 d . . P A 2
H81A H 1.125793 -0.002912 0.507542 0.116 Uiso 0.45 1 calc R . P A 2
H81B H 1.262616 -0.002065 0.489178 0.116 Uiso 0.45 1 calc R . P A 2
H81C H 1.256083 -0.035056 0.526387 0.116 Uiso 0.45 1 calc R . P A 2
C82 C 1.174(2) 0.1847(18) 0.4886(5) 0.088(6) Uiso 0.45 1 d . . P A 2
H82A H 1.082542 0.162564 0.486825 0.132 Uiso 0.45 1 calc R . P A 2
H82B H 1.177896 0.261521 0.490972 0.132 Uiso 0.45 1 calc R . P A 2
H82C H 1.220676 0.163597 0.469071 0.132 Uiso 0.45 1 calc R . P A 2
C83 C 1.364(2) 0.156(2) 0.5234(7) 0.108(8) Uiso 0.45 1 d . . P A 2
H83A H 1.413421 0.133131 0.504531 0.162 Uiso 0.45 1 calc R . P A 2
H83B H 1.370434 0.232725 0.525692 0.162 Uiso 0.45 1 calc R . P A 2
H83C H 1.399160 0.121935 0.542796 0.162 Uiso 0.45 1 calc R . P A 2

loop_
_atom_site_aniso_label
_atom_site_aniso_U_11
_atom_site_aniso_U_22
_atom_site_aniso_U_33
_atom_site_aniso_U_23
_atom_site_aniso_U_13
_atom_site_aniso_U_12
Cl1 0.0513(9) 0.0475(10) 0.0321(7) 0.0032(6) -0.0017(6) -0.0093(7)
Cl2 0.0534(9) 0.0442(10) 0.0399(7) -0.0030(6) -0.0057(6) 0.0013(7)
C1 0.039(3) 0.043(3) 0.033(2) 0.002(2) 0.001(2) 0.001(2)
C2 0.035(3) 0.052(3) 0.033(2) 0.002(2) 0.001(2) 0.004(2)
C3 0.030(2) 0.060(3) 0.034(2) 0.013(2) 0.000(2) 0.002(2)
C4 0.032(2) 0.051(3) 0.038(3) 0.011(2) -0.001(2) 0.003(2)
C4A 0.030(2) 0.048(3) 0.036(2) 0.009(2) -0.003(2) 0.004(2)
C4B 0.035(3) 0.040(3) 0.037(2) 0.003(2) -0.001(2) 0.001(2)
C5 0.044(3) 0.042(3) 0.052(3) 0.011(2) -0.001(2) 0.005(2)
C6 0.040(3) 0.035(3) 0.063(4) 0.005(2) 0.002(3) 0.001(2)
C7 0.036(3) 0.046(3) 0.050(3) -0.004(2) 0.000(2) 0.013(2)
C8 0.035(3) 0.043(3) 0.041(3) 0.002(2) 0.002(2) -0.002(2)
C8A 0.035(3) 0.045(3) 0.036(2) -0.001(2) -0.003(2) 0.004(2)
N9 0.039(2) 0.046(2) 0.031(2) 0.0067(18) 0.0077(17) 0.0002(19)
C9A 0.029(2) 0.049(3) 0.028(2) 0.001(2) 0.0011(18) 0.000(2)
C10 0.029(2) 0.044(3) 0.033(2) 0.002(2) 0.0078(19) 0.001(2)
C11 0.031(2) 0.050(3) 0.033(2) 0.006(2) 0.0038(19) 0.000(2)
C12 0.039(3) 0.060(3) 0.034(2) 0.006(2) 0.002(2) -0.001(2)
C13 0.049(3) 0.045(3) 0.047(3) 0.015(2) 0.010(2) -0.002(2)
C14 0.040(3) 0.048(3) 0.046(3) 0.005(2) 0.004(2) 0.003(2)
C15 0.041(3) 0.043(3) 0.036(2) 0.004(2) 0.006(2) -0.001(2)
C16 0.033(2) 0.053(3) 0.037(3) -0.002(2) 0.004(2) 0.002(2)
N17 0.032(2) 0.050(3) 0.036(2) -0.0070(19) 0.0027(17) 0.0080(18)
C18 0.038(3) 0.058(3) 0.035(2) -0.008(2) 0.007(2) -0.007(2)
C19 0.045(3) 0.074(4) 0.040(3) -0.018(3) 0.010(2) 0.008(3)
C20 0.049(3) 0.072(4) 0.055(4) -0.021(3) 0.006(3) -0.002(3)
C21 0.050(3) 0.062(4) 0.053(3) -0.008(3) 0.007(3) -0.004(3)
C22 0.039(3) 0.051(3) 0.045(3) -0.003(2) 0.005(2) -0.015(2)
C23 0.040(3) 0.074(4) 0.040(3) 0.017(3) 0.009(2) 0.007(3)
C24 0.064(4) 0.100(6) 0.043(3) 0.025(4) 0.013(3) 0.016(4)
C25 0.052(4) 0.095(6) 0.076(5) 0.019(4) 0.018(3) -0.016(4)
C26 0.055(4) 0.087(5) 0.046(3) 0.018(3) 0.018(3) 0.018(3)
C27 0.054(4) 0.054(4) 0.102(6) 0.020(4) 0.007(4) 0.022(3)
C28 0.069(4) 0.059(4) 0.090(6) 0.025(4) -0.001(4) 0.013(4)
C29 0.119(7) 0.067(5) 0.119(8) 0.033(5) 0.068(6) 0.039(5)
C30 0.057(5) 0.098(7) 0.237(16) 0.087(9) -0.027(7) 0.004(5)
C51 0.039(3) 0.040(3) 0.036(2) 0.002(2) 0.003(2) 0.000(2)
C52 0.040(3) 0.052(3) 0.031(2) 0.004(2) 0.003(2) 0.002(2)
C53 0.044(3) 0.069(4) 0.027(2) -0.003(2) 0.002(2) 0.010(3)
C54 0.043(3) 0.046(3) 0.038(3) -0.002(2) -0.001(2) 0.004(2)
C54A 0.036(3) 0.045(3) 0.032(2) 0.001(2) -0.002(2) 0.005(2)
C54B 0.034(2) 0.040(3) 0.041(3) 0.001(2) -0.004(2) -0.001(2)
C55 0.042(3) 0.040(3) 0.057(3) -0.013(2) -0.005(2) 0.005(2)
C56 0.034(3) 0.046(3) 0.066(4) -0.002(3) -0.007(3) -0.004(2)
C57 0.037(3) 0.048(3) 0.050(3) 0.004(2) 0.003(2) 0.009(2)
C58 0.033(2) 0.041(3) 0.039(3) -0.001(2) -0.003(2) 0.001(2)
C58A 0.034(2) 0.037(2) 0.035(2) 0.000(2) -0.0017(19) 0.001(2)
N59 0.038(2) 0.036(2) 0.032(2) -0.0009(17) 0.0022(17) -0.0015(17)
C59A 0.038(3) 0.042(3) 0.029(2) 0.002(2) -0.0036(19) 0.004(2)
C60 0.035(2) 0.038(2) 0.034(2) -0.003(2) 0.0085(19) -0.001(2)
C61 0.033(2) 0.046(3) 0.033(2) 0.003(2) 0.0064(19) -0.001(2)
C62 0.045(3) 0.045(3) 0.032(2) -0.008(2) 0.006(2) 0.000(2)
C63 0.044(3) 0.049(3) 0.041(3) -0.010(2) 0.003(2) 0.006(2)
C64 0.042(3) 0.041(3) 0.040(3) -0.004(2) 0.007(2) 0.009(2)
C65 0.035(3) 0.051(3) 0.033(2) 0.003(2) 0.002(2) -0.002(2)
C66 0.036(3) 0.046(3) 0.035(2) 0.000(2) 0.005(2) -0.003(2)
N67 0.036(2) 0.048(3) 0.033(2) 0.0038(18) 0.0002(17) 0.0094(19)
C68 0.032(3) 0.064(4) 0.037(3) 0.008(2) 0.003(2) -0.001(2)
C69 0.044(3) 0.086(5) 0.043(3) 0.015(3) 0.000(2) -0.002(3)
C70 0.056(4) 0.062(4) 0.058(4) 0.030(3) -0.008(3) -0.020(3)
C71 0.049(3) 0.048(3) 0.077(4) 0.020(3) -0.016(3) -0.006(3)
C72 0.036(3) 0.052(3) 0.056(3) 0.018(3) -0.001(2) -0.009(2)
C73 0.060(4) 0.071(4) 0.043(3) -0.016(3) 0.021(3) -0.003(3)
C74 0.061(7) 0.094(10) 0.044(6) -0.025(7) 0.025(5) -0.015(7)
C75 0.078(9) 0.097(8) 0.058(6) -0.024(6) 0.016(6) -0.010(7)
C76 0.070(9) 0.105(13) 0.083(10) -0.005(9) 0.033(8) 0.034(9)
C77 0.053(3) 0.055(4) 0.058(4) -0.009(3) 0.004(3) 0.000(3)
C78 0.074(5) 0.054(4) 0.071(4) -0.012(3) 0.003(4) -0.025(3)
C79 0.091(5) 0.046(4) 0.072(5) 0.001(3) 0.014(4) 0.006(4)
C80 0.070(4) 0.054(4) 0.059(4) -0.001(3) 0.003(3) -0.015(3)

loop_
_atom_type_symbol
_atom_type_description
_atom_type_scat_dispersion_real
_atom_type_scat_dispersion_imag
_atom_type_scat_source
C C 0.0181 0.0091 'International Tables Vol C Tables 4.2.6.8 and 6.1.1.4'
H H 0.0000 0.0000 'International Tables Vol C Tables 4.2.6.8 and 6.1.1.4'
Cl Cl 0.3639 0.7018 'International Tables Vol C Tables 4.2.6.8 and 6.1.1.4'
N N 0.0311 0.0180 'International Tables Vol C Tables 4.2.6.8 and 6.1.1.4'

loop_
_geom_angle_atom_site_label_1
_geom_angle_atom_site_label_2
_geom_angle_atom_site_label_3
_geom_angle
_geom_angle_site_symmetry_1
_geom_angle_site_symmetry_3
_geom_angle_publ_flag
C9A C1 C2 117.4(5) . . ?
C1 C2 C3 121.6(5) . . ?
C2 C3 C23 120.8(5) . . ?
C4 C3 C2 119.3(5) . . ?
C4 C3 C23 120.0(5) . . ?
C3 C4 C4A 120.7(5) . . ?
C4 C4A C4B 134.1(5) . . ?
C9A C4A C4 118.4(5) . . ?
C9A C4A C4B 107.4(4) . . ?
C5 C4B C4A 133.5(5) . . ?
C8A C4B C4A 107.3(5) . . ?
C8A C4B C5 119.0(5) . . ?
C6 C5 C4B 120.1(5) . . ?
C5 C6 C27 121.3(6) . . ?
C7 C6 C5 118.4(5) . . ?
C7 C6 C27 120.1(5) . . ?
C8 C7 C6 122.7(5) . . ?
C7 C8 C8A 117.9(5) . . ?
C4B C8A N9 108.6(4) . . ?
C8 C8A C4B 121.8(5) . . ?
C8 C8A N9 129.5(5) . . ?
C9A N9 C8A 107.7(4) . . ?
C10 N9 C8A 125.5(4) . . ?
C10 N9 C9A 125.6(4) . . ?
C1 C9A C4A 122.4(4) . . ?
C1 C9A N9 128.8(5) . . ?
C4A C9A N9 108.8(4) . . ?
C11 C10 N9 121.3(5) . . ?
C15 C10 N9 119.5(5) . . ?
C15 C10 C11 119.1(5) . . ?
C10 C11 C16 121.1(5) . . ?
C12 C11 C10 119.0(5) . . ?
C12 C11 C16 119.7(5) . . ?
C13 C12 C11 121.0(5) . . ?
C12 C13 C14 119.8(5) . . ?
C15 C14 C13 119.8(6) . . ?
C14 C15 C10 121.2(5) . . ?
N17 C16 C11 115.9(4) . . ?
C18 N17 C16 118.6(5) . . ?
C22 N17 C16 120.8(4) . . ?
C22 N17 C18 120.5(5) . . ?
N17 C18 C19 119.2(6) . . ?
C20 C19 C18 120.3(5) . . ?
C19 C20 C21 119.7(6) . . ?
C22 C21 C20 118.4(6) . . ?
N17 C22 C21 121.8(5) . . ?
C3 C23 C24 109.6(5) . . ?
C3 C23 C25 108.5(5) . . ?
C24 C23 C25 107.9(6) . . ?
C26 C23 C3 113.6(5) . . ?
C26 C23 C24 109.0(6) . . ?
C26 C23 C25 108.0(6) . . ?
C6 C27 C28 114.0(6) . . ?
C6 C27 C29 109.9(7) . . ?
C6 C27 C30 106.6(7) . . ?
C28 C27 C29 108.5(7) . . ?
C28 C27 C30 107.0(8) . . ?
C29 C27 C30 110.8(8) . . ?
C59A C51 C52 118.1(5) . . ?
C53 C52 C51 122.8(5) . . ?
C52 C53 C54 117.7(5) . . ?
C52 C53 C73 120.8(6) . . ?
C54 C53 C73 121.5(6) . . ?
C53 C54 C54A 120.7(5) . . ?
C54 C54A C54B 134.7(5) . . ?
C54 C54A C59A 118.9(5) . . ?
C59A C54A C54B 106.4(4) . . ?
C55 C54B C54A 134.7(5) . . ?
C58A C54B C54A 106.6(5) . . ?
C58A C54B C55 118.6(5) . . ?
C54B C55 C56 121.0(5) . . ?
C55 C56 C77 124.7(5) . . ?
C57 C56 C55 117.6(5) . . ?
C57 C56 C77 117.5(5) . . ?
C58 C57 C56 122.5(5) . . ?
C57 C58 C58A 118.6(5) . . ?
C54B C58A C58 121.6(5) . . ?
N59 C58A C54B 110.2(4) . . ?
N59 C58A C58 128.2(5) . . ?
C58A N59 C59A 108.4(4) . . ?
C58A N59 C60 125.6(4) . . ?
C59A N59 C60 124.8(4) . . ?
C51 C59A C54A 121.7(5) . . ?
C51 C59A N59 130.0(5) . . ?
C54A C59A N59 108.3(4) . . ?
C61 C60 N59 120.2(5) . . ?
C65 C60 N59 118.6(5) . . ?
C65 C60 C61 121.2(5) . . ?
C60 C61 C62 117.2(5) . . ?
C60 C61 C66 122.4(5) . . ?
C62 C61 C66 120.1(5) . . ?
C63 C62 C61 121.5(5) . . ?
C64 C63 C62 119.5(5) . . ?
C63 C64 C65 120.3(5) . . ?
C60 C65 C64 120.2(5) . . ?
N67 C66 C61 113.9(4) . . ?
C68 N67 C66 119.8(5) . . ?
C72 N67 C66 120.6(4) . . ?
C72 N67 C68 119.6(5) . . ?
N67 C68 C69 120.3(6) . . ?
C68 C69 C70 120.7(6) . . ?
C69 C70 C71 118.1(6) . . ?
C72 C71 C70 118.8(7) . . ?
N67 C72 C71 122.5(6) . . ?
C53 C73 C74 113.1(7) . . ?
C53 C73 C76 107.2(7) . . ?
C53 C73 C81 111.6(9) . . ?
C53 C73 C82 104.2(9) . . ?
C74 C73 C76 101.5(10) . . ?
C75 C73 C53 112.7(7) . . ?
C75 C73 C74 113.4(9) . . ?
C75 C73 C76 108.0(10) . . ?
C81 C73 C82 98.5(12) . . ?
C83 C73 C53 114.7(13) . . ?
C83 C73 C81 114.0(15) . . ?
C83 C73 C82 112.3(16) . . ?
C78 C77 C56 109.4(6) . . ?
C78 C77 C79 108.2(6) . . ?
C79 C77 C56 109.8(6) . . ?
C80 C77 C56 111.8(5) . . ?
C80 C77 C78 111.6(6) . . ?
C80 C77 C79 106.0(6) . . ?

loop_
_geom_bond_atom_site_label_1
_geom_bond_atom_site_label_2
_geom_bond_distance
_geom_bond_site_symmetry_2
_geom_bond_publ_flag
Cl1 Cl2A 0.68(2) . ?
Cl1A Cl2 0.722(19) . ?
C1 C2 1.398(7) . ?
C1 C9A 1.391(7) . ?
C2 C3 1.417(8) . ?
C3 C4 1.376(8) . ?
C3 C23 1.542(7) . ?
C4 C4A 1.408(7) . ?
C4A C4B 1.445(7) . ?
C4A C9A 1.404(7) . ?
C4B C5 1.408(8) . ?
C4B C8A 1.406(7) . ?
C5 C6 1.407(8) . ?
C6 C7 1.403(8) . ?
C6 C27 1.520(8) . ?
C7 C8 1.386(8) . ?
C8 C8A 1.392(7) . ?
C8A N9 1.415(7) . ?
N9 C9A 1.411(6) . ?
N9 C10 1.406(7) . ?
C10 C11 1.401(7) . ?
C10 C15 1.392(8) . ?
C11 C12 1.398(8) . ?
C11 C16 1.497(8) . ?
C12 C13 1.381(9) . ?
C13 C14 1.383(8) . ?
C14 C15 1.380(8) . ?
C16 N17 1.492(7) . ?
N17 C18 1.377(6) . ?
N17 C22 1.341(7) . ?
C18 C19 1.384(8) . ?
C19 C20 1.378(10) . ?
C20 C21 1.393(8) . ?
C21 C22 1.381(9) . ?
C23 C24 1.542(9) . ?
C23 C25 1.543(11) . ?
C23 C26 1.530(9) . ?
C27 C28 1.532(10) . ?
C27 C29 1.536(13) . ?
C27 C30 1.559(13) . ?
C51 C52 1.400(7) . ?
C51 C59A 1.369(7) . ?
C52 C53 1.400(9) . ?
C53 C54 1.402(8) . ?
C53 C73 1.552(7) . ?
C54 C54A 1.406(7) . ?
C54A C54B 1.469(7) . ?
C54A C59A 1.410(8) . ?
C54B C55 1.403(8) . ?
C54B C58A 1.392(7) . ?
C55 C56 1.420(8) . ?
C56 C57 1.414(8) . ?
C56 C77 1.543(9) . ?
C57 C58 1.363(8) . ?
C58 C58A 1.415(7) . ?
C58A N59 1.378(7) . ?
N59 C59A 1.415(6) . ?
N59 C60 1.436(6) . ?
C60 C61 1.394(7) . ?
C60 C65 1.369(8) . ?
C61 C62 1.403(7) . ?
C61 C66 1.509(7) . ?
C62 C63 1.383(8) . ?
C63 C64 1.366(8) . ?
C64 C65 1.385(8) . ?
C66 N67 1.496(7) . ?
N67 C68 1.364(6) . ?
N67 C72 1.328(8) . ?
C68 C69 1.368(9) . ?
C69 C70 1.377(11) . ?
C70 C71 1.403(10) . ?
C71 C72 1.367(8) . ?
C73 C74 1.554(15) . ?
C73 C75 1.422(15) . ?
C73 C76 1.600(17) . ?
C73 C81 1.56(2) . ?
C73 C82 1.62(2) . ?
C73 C83 1.32(3) . ?
C77 C78 1.511(9) . ?
C77 C79 1.528(11) . ?
C77 C80 1.476(9) . ?
